data_2219482
loop_
_publ_author_name
'Yang, Feng-Ke'
'Ding, Yi-Ning'
'Cheng, Wei'
'Xu, Ke'

_publ_section_title
;
 (5-Bromo-2-hydroxyphenyl)(phenyl)methanone
;
_journal_coeditor_code AT2622
_journal_issue 10
_journal_name_full 'Acta Crystallographica Section E'
_journal_page_first o1873
_journal_paper_doi 10.1107/S1600536808027578
_journal_volume 64
_journal_year 2008
_chemical_formula_iupac 'C13 H9 Br O2'
_chemical_formula_moiety 'C13 H9 Br O2'
_chemical_formula_sum 'C13 H9 Br O2'
_chemical_formula_weight 277.10
_chemical_name_systematic
;
(5-Bromo-2-hydroxyphenyl)(phenyl)methanone
;
_space_group_IT_number 14
_symmetry_cell_setting monoclinic
_symmetry_space_group_name_Hall '-P 2ybc'
_symmetry_space_group_name_H-M 'P 1 21/c 1'
_atom_sites_solution_hydrogens geom
_atom_sites_solution_primary direct
_atom_sites_solution_secondary difmap
_audit_creation_method SHELXL-97
_cell_angle_alpha 90.00
_cell_angle_beta 106.15(3)
_cell_angle_gamma 90.00
_cell_formula_units_Z 4
_cell_length_a 15.938(3)
_cell_length_b 5.8929(12)
_cell_length_c 12.111(2)
_cell_measurement_reflns_used 1025
_cell_measurement_temperature 295(2)
_cell_measurement_theta_max 27.04
_cell_measurement_theta_min 1.33
_cell_volume 1092.6(4)
_computing_cell_refinement 'SAINT (Bruker, 2001)'
_computing_data_collection 'SMART (Bruker, 2001)'
_computing_data_reduction 'SAINT (Bruker, 2001)'
_computing_molecular_graphics 'SHELXTL (Sheldrick, 2008)'
_computing_publication_material 'SHELXTL (Sheldrick, 2008) and local programs'
_computing_structure_refinement 'SHELXTL (Sheldrick, 2008)'
_computing_structure_solution 'SHELXTL (Sheldrick, 2008)'
_diffrn_ambient_temperature 295(2)
_diffrn_measured_fraction_theta_full 0.987
_diffrn_measured_fraction_theta_max 0.987
_diffrn_measurement_device_type 'Bruker SMART 1K CCD area-detector'
_diffrn_measurement_method 'Thin-slice \w'
_diffrn_radiation_monochromator graphite
_diffrn_radiation_source 'fine-focus sealed tube'
_diffrn_radiation_type MoK\a
_diffrn_radiation_wavelength 0.71073
_diffrn_reflns_av_R_equivalents 0.0264
_diffrn_reflns_av_sigmaI/netI 0.0381
_diffrn_reflns_limit_h_max 19
_diffrn_reflns_limit_h_min -19
_diffrn_reflns_limit_k_max 6
_diffrn_reflns_limit_k_min -7
_diffrn_reflns_limit_l_max 15
_diffrn_reflns_limit_l_min -14
_diffrn_reflns_number 4878
_diffrn_reflns_theta_full 26.74
_diffrn_reflns_theta_max 26.74
_diffrn_reflns_theta_min 1.33
_diffrn_standards_interval_count 100
_diffrn_standards_number 3
_exptl_absorpt_coefficient_mu 3.741
_exptl_absorpt_correction_T_max 0.689
_exptl_absorpt_correction_T_min 0.417
_exptl_absorpt_correction_type multi-scan
_exptl_absorpt_process_details '(SADABS; Sheldrick, 2004)'
_exptl_crystal_colour yellow
_exptl_crystal_density_diffrn 1.685
_exptl_crystal_density_method 'not measured'
_exptl_crystal_description block
_exptl_crystal_F_000 552
_exptl_crystal_size_max 0.30
_exptl_crystal_size_mid 0.20
_exptl_crystal_size_min 0.10
_refine_diff_density_max 0.356
_refine_diff_density_min -0.607
_refine_ls_extinction_method none
_refine_ls_goodness_of_fit_ref 1.076
_refine_ls_hydrogen_treatment constr
_refine_ls_matrix_type full
_refine_ls_number_parameters 145
_refine_ls_number_reflns 2292
_refine_ls_number_restraints 0
_refine_ls_restrained_S_all 1.076
_refine_ls_R_factor_all 0.0504
_refine_ls_R_factor_gt 0.0352
_refine_ls_shift/su_max 0.000
_refine_ls_shift/su_mean 0.000
_refine_ls_structure_factor_coef Fsqd
_refine_ls_weighting_details 'calc w=1/[\s^2^(Fo^2^)+(0.0519P)^2^+0.0875P] where P=(Fo^2^+2Fc^2^)/3'
_refine_ls_weighting_scheme calc
_refine_ls_wR_factor_gt 0.0942
_refine_ls_wR_factor_ref 0.1009
_reflns_number_gt 1767
_reflns_number_total 2292
_reflns_threshold_expression I>2\s(I)
_cod_data_source_file at2622.cif
_cod_data_source_block I
_cod_original_sg_symbol_H-M 'P 21/c'
_cod_database_code 2219482
_cod_database_fobs_code 2219482

loop_
_symmetry_equiv_pos_as_xyz
'x, y, z'
'-x, y+1/2, -z+1/2'
'-x, -y, -z'
'x, -y-1/2, z-1/2'

loop_
_atom_site_type_symbol
_atom_site_label
_atom_site_fract_x
_atom_site_fract_y
_atom_site_fract_z
_atom_site_U_iso_or_equiv
_atom_site_adp_type
_atom_site_calc_flag
_atom_site_refinement_flags
_atom_site_occupancy
Br Br1 0.42247(2) 0.27571(6) 0.49704(3) 0.06162(16) Uani d . 1
O O1 0.18993(15) -0.6147(4) 0.49901(19) 0.0609(6) Uani d . 1
O O2 0.28487(15) -0.5189(4) 0.70244(19) 0.0613(6) Uani d . 1
H H2A 0.2498 -0.5930 0.6532 0.092 Uiso calc R 1
C C1 0.11815(19) -0.1537(5) 0.3198(3) 0.0457(7) Uani d . 1
H H1A 0.1235 -0.0469 0.3779 0.055 Uiso calc R 1
C C2 0.06832(19) -0.1057(5) 0.2101(3) 0.0518(7) Uani d . 1
H H2B 0.0378 0.0305 0.1950 0.062 Uiso calc R 1
C C3 0.0635(2) -0.2590(5) 0.1225(3) 0.0580(9) Uani d . 1
H H3A 0.0308 -0.2246 0.0480 0.070 Uiso calc R 1
C C4 0.1071(2) -0.4629(5) 0.1454(3) 0.0560(8) Uani d . 1
H H4A 0.1049 -0.5649 0.0861 0.067 Uiso calc R 1
C C5 0.1541(2) -0.5160(5) 0.2561(3) 0.0484(7) Uani d . 1
H H5A 0.1816 -0.6563 0.2718 0.058 Uiso calc R 1
C C6 0.16053(17) -0.3611(5) 0.3442(2) 0.0398(6) Uani d . 1
C C7 0.20826(18) -0.4302(5) 0.4640(3) 0.0432(6) Uani d . 1
C C8 0.27492(18) -0.2824(4) 0.5359(3) 0.0387(6) Uani d . 1
C C9 0.30999(19) -0.3350(5) 0.6535(3) 0.0469(7) Uani d . 1
C C10 0.3733(2) -0.1974(6) 0.7230(3) 0.0554(8) Uani d . 1
H H10A 0.3943 -0.2292 0.8011 0.066 Uiso calc R 1
C C11 0.4053(2) -0.0134(6) 0.6774(3) 0.0564(8) Uani d . 1
H H11A 0.4476 0.0795 0.7245 0.068 Uiso calc R 1
C C12 0.37446(18) 0.0319(5) 0.5617(3) 0.0453(7) Uani d . 1
C C13 0.30905(17) -0.0964(5) 0.4910(2) 0.0408(6) Uani d . 1
H H13A 0.2876 -0.0595 0.4136 0.049 Uiso calc R 1

loop_
_atom_site_aniso_label
_atom_site_aniso_U_11
_atom_site_aniso_U_22
_atom_site_aniso_U_33
_atom_site_aniso_U_12
_atom_site_aniso_U_13
_atom_site_aniso_U_23
Br1 0.0542(2) 0.0546(2) 0.0743(3) -0.01334(14) 0.01486(18) 0.00225(16)
O1 0.0721(15) 0.0486(12) 0.0597(14) -0.0165(11) 0.0143(12) 0.0081(10)
O2 0.0680(15) 0.0658(14) 0.0489(13) -0.0075(11) 0.0140(11) 0.0156(11)
C1 0.0468(16) 0.0418(14) 0.0496(18) -0.0017(13) 0.0151(14) -0.0040(13)
C2 0.0443(17) 0.0504(17) 0.057(2) 0.0004(13) 0.0087(14) 0.0051(15)
C3 0.0526(19) 0.072(2) 0.0452(18) -0.0139(16) 0.0063(15) 0.0036(16)
C4 0.065(2) 0.0589(19) 0.0454(18) -0.0105(16) 0.0173(16) -0.0108(15)
C5 0.0524(18) 0.0421(15) 0.0526(18) -0.0039(13) 0.0174(15) -0.0071(13)
C6 0.0377(14) 0.0398(14) 0.0428(16) -0.0044(11) 0.0128(12) -0.0016(12)
C7 0.0458(16) 0.0391(14) 0.0484(17) -0.0014(12) 0.0194(13) -0.0020(12)
C8 0.0360(14) 0.0399(14) 0.0414(16) 0.0049(11) 0.0126(12) -0.0018(11)
C9 0.0442(16) 0.0540(16) 0.0450(18) 0.0055(13) 0.0165(13) 0.0029(13)
C10 0.0492(18) 0.077(2) 0.0365(17) 0.0005(16) 0.0067(14) 0.0010(15)
C11 0.0470(18) 0.072(2) 0.0476(19) -0.0087(15) 0.0084(14) -0.0105(16)
C12 0.0402(15) 0.0461(15) 0.0516(18) -0.0020(12) 0.0160(13) -0.0031(13)
C13 0.0392(15) 0.0443(15) 0.0387(16) 0.0046(11) 0.0105(12) -0.0001(12)

loop_
_atom_type_symbol
_atom_type_description
_atom_type_scat_dispersion_real
_atom_type_scat_dispersion_imag
_atom_type_scat_source
C C 0.0033 0.0016 'International Tables Vol C Tables 4.2.6.8 and 6.1.1.4'
H H 0.0000 0.0000 'International Tables Vol C Tables 4.2.6.8 and 6.1.1.4'
O O 0.0106 0.0060 'International Tables Vol C Tables 4.2.6.8 and 6.1.1.4'
Br Br -0.2901 2.4595 'International Tables Vol C Tables 4.2.6.8 and 6.1.1.4'

loop_
_geom_angle_atom_site_label_1
_geom_angle_atom_site_label_2
_geom_angle_atom_site_label_3
_geom_angle
C9 O2 H2A 109.5
C2 C1 C6 120.2(3)
C2 C1 H1A 119.9
C6 C1 H1A 119.9
C1 C2 C3 120.2(3)
C1 C2 H2B 119.9
C3 C2 H2B 119.9
C4 C3 C2 120.0(3)
C4 C3 H3A 120.0
C2 C3 H3A 120.0
C5 C4 C3 120.1(3)
C5 C4 H4A 120.0
C3 C4 H4A 120.0
C4 C5 C6 120.2(3)
C4 C5 H5A 119.9
C6 C5 H5A 119.9
C5 C6 C1 119.2(3)
C5 C6 C7 118.5(3)
C1 C6 C7 122.2(3)
O1 C7 C8 121.6(3)
O1 C7 C6 118.0(3)
C8 C7 C6 120.4(2)
C13 C8 C9 118.5(3)
C13 C8 C7 122.2(3)
C9 C8 C7 119.3(3)
O2 C9 C10 117.3(3)
O2 C9 C8 122.5(3)
C10 C9 C8 120.2(3)
C11 C10 C9 120.4(3)
C11 C10 H10A 119.8
C9 C10 H10A 119.8
C12 C11 C10 119.6(3)
C12 C11 H11A 120.2
C10 C11 H11A 120.2
C13 C12 C11 121.4(3)
C13 C12 Br1 118.8(2)
C11 C12 Br1 119.8(2)
C12 C13 C8 119.8(3)
C12 C13 H13A 120.1
C8 C13 H13A 120.1

loop_
_geom_bond_atom_site_label_1
_geom_bond_atom_site_label_2
_geom_bond_distance
_geom_bond_publ_flag
Br1 C12 1.896(3) y
O1 C7 1.231(3) y
O2 C9 1.348(4) y
O2 H2A 0.8200 ?
C1 C2 1.374(4) ?
C1 C6 1.388(4) ?
C1 H1A 0.9300 ?
C2 C3 1.379(5) ?
C2 H2B 0.9300 ?
C3 C4 1.378(4) ?
C3 H3A 0.9300 ?
C4 C5 1.377(4) ?
C4 H4A 0.9300 ?
C5 C6 1.386(4) ?
C5 H5A 0.9300 ?
C6 C7 1.495(4) ?
C7 C8 1.460(4) ?
C8 C13 1.400(4) ?
C8 C9 1.412(4) ?
C9 C10 1.383(4) ?
C10 C11 1.378(4) ?
C10 H10A 0.9300 ?
C11 C12 1.377(4) ?
C11 H11A 0.9300 ?
C12 C13 1.376(4) ?
C13 H13A 0.9300 ?

loop_
_geom_hbond_atom_site_label_D
_geom_hbond_atom_site_label_H
_geom_hbond_atom_site_label_A
_geom_hbond_site_symmetry_A
_geom_hbond_distance_DH
_geom_hbond_distance_HA
_geom_hbond_distance_DA
_geom_hbond_angle_DHA
_geom_hbond_publ_flag
O2 H2A O1 . 0.82 1.85 2.570(3) 146 yes
C13 H13A O2 4_555 0.93 2.59 3.475(3) 160 yes

loop_
_geom_torsion_atom_site_label_1
_geom_torsion_atom_site_label_2
_geom_torsion_atom_site_label_3
_geom_torsion_atom_site_label_4
_geom_torsion
C6 C1 C2 C3 -3.1(5)
C1 C2 C3 C4 1.4(5)
C2 C3 C4 C5 1.4(5)
C3 C4 C5 C6 -2.5(5)
C4 C5 C6 C1 0.9(4)
C4 C5 C6 C7 176.9(3)
C2 C1 C6 C5 1.9(4)
C2 C1 C6 C7 -173.9(3)
C5 C6 C7 O1 -48.6(4)
C1 C6 C7 O1 127.3(3)
C5 C6 C7 C8 130.9(3)
C1 C6 C7 C8 -53.2(4)
O1 C7 C8 C13 166.7(3)
C6 C7 C8 C13 -12.8(4)
O1 C7 C8 C9 -9.6(4)
C6 C7 C8 C9 170.9(2)
C13 C8 C9 O2 -175.9(3)
C7 C8 C9 O2 0.6(4)
C13 C8 C9 C10 3.4(4)
C7 C8 C9 C10 179.9(3)
O2 C9 C10 C11 176.6(3)
C8 C9 C10 C11 -2.8(5)
C9 C10 C11 C12 -0.5(5)
C10 C11 C12 C13 3.1(5)
C10 C11 C12 Br1 -176.9(2)
C11 C12 C13 C8 -2.4(4)
Br1 C12 C13 C8 177.60(19)
C9 C8 C13 C12 -0.9(4)
C7 C8 C13 C12 -177.2(2)

loop_
_cod_related_entry_id
_cod_related_entry_database
_cod_related_entry_code
1 ChemSpider 199363
